data_7106701
loop_
_publ_author_name
'Michael Muller'
'Markus Albrecht'
'Christoph Bannwarth'
'Gerhard Raabe'
'Arto Valkonen'
'Kari Rissanen'

_publ_section_title
;
 From attraction to repulsion: anion-p interactions between bromide and
 fluorinated phenyl groups
;
_journal_name_full Chem.Commun.
_journal_page_first 8542
_journal_paper_doi 10.1039/c1cc12667a
_journal_volume 47
_journal_year 2011
_chemical_formula_moiety 'C13 H17 F2 N2, H2 O, Br'
_chemical_formula_sum 'C13 H19 Br F2 N2 O'
_chemical_formula_weight 337.21
_chemical_name_systematic
;
?
;
_space_group_IT_number 14
_symmetry_cell_setting monoclinic
_symmetry_space_group_name_Hall '-P 2yn'
_symmetry_space_group_name_H-M 'P 1 21/n 1'
_atom_sites_solution_hydrogens geom
_atom_sites_solution_primary direct
_atom_sites_solution_secondary difmap
_audit_creation_method SHELXL-97
_cell_angle_alpha 90.00
_cell_angle_beta 113.7000(10)
_cell_angle_gamma 90.00
_cell_formula_units_Z 8
_cell_length_a 20.7208(5)
_cell_length_b 7.0528(2)
_cell_length_c 20.7259(5)
_cell_measurement_reflns_used 7157
_cell_measurement_temperature 123(2)
_cell_measurement_theta_max 28.283
_cell_measurement_theta_min 0.407
_cell_volume 2773.43(12)
_computing_cell_refinement 'DENZO-SMN (Otwinowski & Minor, 1997)'
_computing_data_collection 'Collect (Bruker, 2008)'
_computing_data_reduction DENZO-SMN
_computing_molecular_graphics
;
ORTEP-3 (Farrugia, 1997); MERCURY (Macrae, <i>et al.</i>, 2008);
POV-RAY (Cason, 2004)
;
_computing_publication_material SHELXL-97
_computing_structure_refinement 'SHELXL-97 (Sheldrick, 2008)'
_computing_structure_solution 'SIR-2004 (Burla, et al., 2005)'
_diffrn_ambient_temperature 123(2)
_diffrn_detector_area_resol_mean 9
_diffrn_measured_fraction_theta_full 0.998
_diffrn_measured_fraction_theta_max 0.998
_diffrn_measurement_device_type 'Bruker-Nonius Kappa CCD with APEXII detector'
_diffrn_measurement_method '\f and \w scans'
_diffrn_radiation_monochromator graphite
_diffrn_radiation_source 'fine-focus sealed tube'
_diffrn_radiation_type MoK\a
_diffrn_radiation_wavelength 0.71073
_diffrn_reflns_av_R_equivalents 0.0277
_diffrn_reflns_av_sigmaI/netI 0.0429
_diffrn_reflns_limit_h_max 24
_diffrn_reflns_limit_h_min -24
_diffrn_reflns_limit_k_max 8
_diffrn_reflns_limit_k_min -8
_diffrn_reflns_limit_l_max 24
_diffrn_reflns_limit_l_min -24
_diffrn_reflns_number 9971
_diffrn_reflns_theta_full 25.25
_diffrn_reflns_theta_max 25.25
_diffrn_reflns_theta_min 2.76
_exptl_absorpt_coefficient_mu 2.981
_exptl_absorpt_correction_T_max 0.8185
_exptl_absorpt_correction_T_min 0.6470
_exptl_absorpt_correction_type multi-scan
_exptl_absorpt_process_details 'Sadabs (Sheldrick, 1996)'
_exptl_crystal_colour colourless
_exptl_crystal_density_diffrn 1.615
_exptl_crystal_density_method 'not measured'
_exptl_crystal_description plate
_exptl_crystal_F_000 1376
_exptl_crystal_size_max 0.16
_exptl_crystal_size_mid 0.12
_exptl_crystal_size_min 0.07
_refine_diff_density_max 0.341
_refine_diff_density_min -0.325
_refine_diff_density_rms 0.074
_refine_ls_extinction_method none
_refine_ls_goodness_of_fit_ref 1.022
_refine_ls_hydrogen_treatment mixed
_refine_ls_matrix_type full
_refine_ls_number_parameters 356
_refine_ls_number_reflns 5018
_refine_ls_number_restraints 4
_refine_ls_restrained_S_all 1.022
_refine_ls_R_factor_all 0.0481
_refine_ls_R_factor_gt 0.0309
_refine_ls_shift/su_max 0.001
_refine_ls_shift/su_mean 0.000
_refine_ls_structure_factor_coef Fsqd
_refine_ls_weighting_details 'calc w=1/[\s^2^(Fo^2^)+(0.0148P)^2^+2.6479P] where P=(Fo^2^+2Fc^2^)/3'
_refine_ls_weighting_scheme calc
_refine_ls_wR_factor_gt 0.0601
_refine_ls_wR_factor_ref 0.0661
_reflns_number_gt 4008
_reflns_number_total 5018
_reflns_threshold_expression >2\s(I)
_cod_data_source_file c1cc12667a.txt
_cod_data_source_block 2g
_cod_original_sg_symbol_H-M P21/n
_cod_database_code 7106701

loop_
_symmetry_equiv_pos_as_xyz
'x, y, z'
'-x+1/2, y+1/2, -z+1/2'
'-x, -y, -z'
'x-1/2, -y-1/2, z-1/2'

loop_
_atom_site_label
_atom_site_type_symbol
_atom_site_fract_x
_atom_site_fract_y
_atom_site_fract_z
_atom_site_U_iso_or_equiv
_atom_site_adp_type
_atom_site_occupancy
_atom_site_symmetry_multiplicity
_atom_site_calc_flag
_atom_site_refinement_flags
_atom_site_disorder_assembly
_atom_site_disorder_group
Br1 Br 1.03983(6) 0.76011(11) 0.27151(6) 0.0245(2) Uani 1 1 d . . .
Br2 Br 0.27116(6) 0.76343(9) 0.53958(6) 0.0241(2) Uani 1 1 d . . .
F10 F 0.65840(15) 1.0379(4) 0.63519(16) 0.0346(8) Uani 1 1 d . . .
F12 F 0.68810(15) 0.3897(4) 0.68529(16) 0.0334(8) Uani 1 1 d . . .
N1 N 0.8949(4) 0.7292(5) 0.6063(4) 0.0161(16) Uani 1 1 d . . .
N2 N 0.9205(3) 0.7066(6) 0.4951(3) 0.0196(12) Uani 1 1 d . . .
C1 C 0.8643(4) 0.8992(7) 0.5593(3) 0.0177(14) Uani 1 1 d . . .
H1A H 0.8856 1.0172 0.5848 0.021 Uiso 1 1 calc R . .
H1B H 0.8128 0.9050 0.5458 0.021 Uiso 1 1 calc R . .
C2 C 0.8796(4) 0.8810(7) 0.4938(3) 0.0217(14) Uani 1 1 d . . .
H2A H 0.8346 0.8784 0.4516 0.026 Uiso 1 1 calc R . .
H2B H 0.9066 0.9934 0.4900 0.026 Uiso 1 1 calc R . .
C3 C 0.8784(4) 0.5425(7) 0.5003(3) 0.0236(14) Uani 1 1 d . . .
H3A H 0.9047 0.4241 0.5017 0.028 Uiso 1 1 calc R . .
H3B H 0.8337 0.5380 0.4578 0.028 Uiso 1 1 calc R . .
C4 C 0.8622(4) 0.5533(7) 0.5656(4) 0.0212(15) Uani 1 1 d . . .
H4A H 0.8106 0.5560 0.5515 0.025 Uiso 1 1 calc R . .
H4B H 0.8814 0.4401 0.5954 0.025 Uiso 1 1 calc R . .
C5 C 0.9730(5) 0.7242(7) 0.6253(5) 0.0197(18) Uani 1 1 d . . .
H5A H 0.9941 0.6132 0.6557 0.024 Uiso 1 1 calc R . .
H5B H 0.9953 0.8402 0.6517 0.024 Uiso 1 1 calc R . .
C6 C 0.9866(4) 0.7113(8) 0.5586(4) 0.0243(15) Uani 1 1 d . . .
H6A H 1.0150 0.8219 0.5562 0.029 Uiso 1 1 calc R . .
H6B H 1.0142 0.5952 0.5604 0.029 Uiso 1 1 calc R . .
C7 C 0.8843(5) 0.7440(5) 0.6737(5) 0.018(2) Uani 1 1 d . . .
H7A H 0.9049 0.8655 0.6967 0.021 Uiso 1 1 calc R . .
H7B H 0.9113 0.6408 0.7054 0.021 Uiso 1 1 calc R . .
C8 C 0.8087(5) 0.7341(6) 0.6674(5) 0.0156(18) Uani 1 1 d . . .
C9 C 0.7674(3) 0.8967(8) 0.6529(3) 0.0213(14) Uani 1 1 d . . .
H9 H 0.7853 1.0149 0.6456 0.026 Uiso 1 1 calc R . .
C10 C 0.6993(3) 0.8821(7) 0.6496(3) 0.0231(13) Uani 1 1 d . . .
C11 C 0.6719(3) 0.7142(8) 0.6616(3) 0.0235(13) Uani 1 1 d . . .
H11 H 0.6259 0.7078 0.6612 0.028 Uiso 1 1 calc R . .
C12 C 0.7141(3) 0.5569(7) 0.6744(3) 0.0255(13) Uani 1 1 d . . .
C13 C 0.7816(3) 0.5626(7) 0.6770(3) 0.0187(13) Uani 1 1 d . . .
H13 H 0.8090 0.4503 0.6853 0.022 Uiso 1 1 calc R . .
N1A N 0.6060(4) 0.7584(5) 0.3935(4) 0.0147(16) Uani 1 1 d . . .
N2A N 0.4944(3) 0.7755(6) 0.4181(3) 0.0214(13) Uani 1 1 d . . .
F10A F 0.67887(16) 0.3634(4) 0.19239(16) 0.0377(9) Uani 1 1 d . . .
F12A F 0.64258(18) 1.0139(4) 0.15599(15) 0.0365(9) Uani 1 1 d . . .
C1A C 0.6259(5) 0.7702(7) 0.4724(5) 0.0200(18) Uani 1 1 d . . .
H1A1 H 0.6534 0.8870 0.4917 0.024 Uiso 1 1 calc R . .
H1A2 H 0.6552 0.6596 0.4964 0.024 Uiso 1 1 calc R . .
C2A C 0.5567(4) 0.7725(7) 0.4851(4) 0.0198(15) Uani 1 1 d . . .
H2A1 H 0.5551 0.6587 0.5123 0.024 Uiso 1 1 calc R . .
H2A2 H 0.5564 0.8858 0.5132 0.024 Uiso 1 1 calc R . .
C3A C 0.4938(3) 0.6034(9) 0.3789(3) 0.0232(14) Uani 1 1 d . . .
H3A1 H 0.4525 0.6058 0.3332 0.028 Uiso 1 1 calc R . .
H3A2 H 0.4892 0.4918 0.4057 0.028 Uiso 1 1 calc R . .
C4A C 0.5624(4) 0.5830(8) 0.3653(4) 0.0205(14) Uani 1 1 d . . .
H4A1 H 0.5891 0.4690 0.3895 0.025 Uiso 1 1 calc R . .
H4A2 H 0.5504 0.5701 0.3142 0.025 Uiso 1 1 calc R . .
C5A C 0.5640(3) 0.9332(8) 0.3593(4) 0.0176(13) Uani 1 1 d . . .
H5A1 H 0.5491 0.9273 0.3076 0.021 Uiso 1 1 calc R . .
H5A2 H 0.5932 1.0482 0.3771 0.021 Uiso 1 1 calc R . .
C6A C 0.4984(4) 0.9412(8) 0.3775(4) 0.0247(14) Uani 1 1 d . . .
H6A1 H 0.5005 1.0575 0.4051 0.030 Uiso 1 1 calc R . .
H6A2 H 0.4553 0.9477 0.3334 0.030 Uiso 1 1 calc R . .
C7A C 0.6756(5) 0.7499(6) 0.3838(6) 0.019(2) Uani 1 1 d . . .
H7A1 H 0.7028 0.8671 0.4033 0.023 Uiso 1 1 calc R . .
H7A2 H 0.7038 0.6415 0.4112 0.023 Uiso 1 1 calc R . .
C8A C 0.6659(5) 0.7292(7) 0.3086(5) 0.0202(19) Uani 1 1 d . . .
C9A C 0.6741(3) 0.5494(7) 0.2838(3) 0.0231(14) Uani 1 1 d . . .
H9A H 0.6815 0.4402 0.3128 0.028 Uiso 1 1 calc R . .
C10A C 0.6710(3) 0.5361(7) 0.2169(3) 0.0236(12) Uani 1 1 d . . .
C11A C 0.6617(3) 0.6895(8) 0.1723(3) 0.0263(14) Uani 1 1 d . . .
H11A H 0.6608 0.6761 0.1263 0.032 Uiso 1 1 calc R . .
C12A C 0.6539(3) 0.8625(7) 0.1990(3) 0.0247(13) Uani 1 1 d . . .
C13A C 0.6558(3) 0.8884(7) 0.2652(3) 0.0203(13) Uani 1 1 d . . .
H13A H 0.6505 1.0111 0.2813 0.024 Uiso 1 1 calc R . .
O1 O 0.9960(2) 0.8173(7) 0.4092(2) 0.0379(11) Uani 1 1 d D . .
H1O H 0.994(5) 0.772(7) 0.372(2) 0.057 Uiso 1 1 d D . .
H1P H 0.971(3) 0.763(7) 0.427(3) 0.057 Uiso 1 1 d D . .
O2 O 0.4107(2) 0.6978(7) 0.4981(3) 0.0400(11) Uani 1 1 d D . .
H2O H 0.412(3) 0.739(8) 0.461(2) 0.060 Uiso 1 1 d D . .
H2P H 0.3684(16) 0.706(8) 0.492(5) 0.060 Uiso 1 1 d D . .

loop_
_atom_site_aniso_label
_atom_site_aniso_U_11
_atom_site_aniso_U_22
_atom_site_aniso_U_33
_atom_site_aniso_U_23
_atom_site_aniso_U_13
_atom_site_aniso_U_12
Br1 0.0327(6) 0.0181(3) 0.0212(6) 0.00016(18) 0.0095(4) 0.00113(18)
Br2 0.0217(6) 0.0178(3) 0.0313(6) 0.0002(2) 0.0092(4) -0.00204(19)
F10 0.0324(17) 0.0246(14) 0.051(2) 0.0000(13) 0.0209(16) 0.0101(12)
F12 0.0367(18) 0.0266(15) 0.0385(18) 0.0042(12) 0.0169(15) -0.0114(12)
N1 0.019(4) 0.016(2) 0.013(4) 0.0011(16) 0.006(3) 0.0017(18)
N2 0.019(3) 0.0194(18) 0.023(3) -0.002(2) 0.011(2) -0.001(2)
C1 0.020(3) 0.010(2) 0.022(3) 0.000(2) 0.007(3) 0.000(2)
C2 0.025(3) 0.021(3) 0.020(3) 0.004(2) 0.009(3) -0.003(3)
C3 0.025(3) 0.022(3) 0.027(3) -0.007(2) 0.014(3) -0.009(2)
C4 0.025(3) 0.017(3) 0.023(3) -0.007(2) 0.011(3) -0.006(3)
C5 0.015(4) 0.018(2) 0.024(4) -0.003(2) 0.005(3) -0.002(2)
C6 0.020(4) 0.024(2) 0.026(4) 0.004(3) 0.006(3) -0.002(3)
C7 0.016(5) 0.016(3) 0.017(5) -0.0031(16) 0.003(4) -0.0001(17)
C8 0.018(4) 0.016(3) 0.012(4) -0.0013(18) 0.005(3) -0.0023(19)
C9 0.026(3) 0.018(3) 0.023(3) -0.004(2) 0.013(3) -0.003(2)
C10 0.026(3) 0.021(3) 0.022(3) -0.004(2) 0.009(3) 0.006(2)
C11 0.013(3) 0.039(3) 0.018(3) 0.001(3) 0.006(2) 0.003(3)
C12 0.033(3) 0.025(3) 0.022(3) -0.003(2) 0.014(3) -0.007(2)
C13 0.024(3) 0.020(3) 0.013(3) 0.000(2) 0.009(3) 0.000(2)
N1A 0.019(4) 0.012(2) 0.014(3) 0.0007(14) 0.008(3) -0.0010(14)
N2A 0.017(3) 0.030(2) 0.019(3) 0.005(2) 0.008(2) 0.000(2)
F10A 0.046(2) 0.0276(15) 0.0406(19) -0.0153(13) 0.0184(17) 0.0039(13)
F12A 0.059(2) 0.0276(15) 0.0248(16) 0.0065(12) 0.0194(16) 0.0003(15)
C1A 0.016(4) 0.029(3) 0.016(4) 0.001(2) 0.007(3) -0.005(2)
C2A 0.019(3) 0.028(3) 0.017(3) 0.004(2) 0.011(3) 0.004(2)
C3A 0.016(3) 0.034(3) 0.021(3) 0.002(3) 0.008(2) -0.004(2)
C4A 0.019(3) 0.019(2) 0.024(3) -0.004(2) 0.010(3) -0.007(2)
C5A 0.015(3) 0.019(3) 0.021(3) 0.004(2) 0.009(3) 0.003(2)
C6A 0.021(3) 0.032(3) 0.023(3) 0.001(2) 0.011(3) 0.006(2)
C7A 0.009(5) 0.023(4) 0.031(6) 0.0003(17) 0.015(4) 0.0004(16)
C8A 0.012(4) 0.025(3) 0.026(5) 0.003(2) 0.010(4) -0.002(2)
C9A 0.024(3) 0.016(3) 0.033(3) -0.002(2) 0.016(3) -0.001(2)
C10A 0.016(3) 0.022(3) 0.029(3) -0.012(2) 0.007(2) 0.000(2)
C11A 0.027(3) 0.028(3) 0.025(4) -0.013(3) 0.012(3) -0.007(3)
C12A 0.026(3) 0.027(3) 0.023(3) 0.004(2) 0.012(3) -0.001(2)
C13A 0.021(3) 0.015(3) 0.027(3) -0.003(2) 0.012(3) -0.001(2)
O1 0.043(3) 0.040(2) 0.039(3) -0.009(2) 0.026(2) -0.018(2)
O2 0.032(3) 0.055(2) 0.042(3) 0.020(2) 0.024(2) 0.014(2)

loop_
_atom_type_symbol
_atom_type_description
_atom_type_scat_dispersion_real
_atom_type_scat_dispersion_imag
_atom_type_scat_source
C C 0.0033 0.0016 'International Tables Vol C Tables 4.2.6.8 and 6.1.1.4'
H H 0.0000 0.0000 'International Tables Vol C Tables 4.2.6.8 and 6.1.1.4'
N N 0.0061 0.0033 'International Tables Vol C Tables 4.2.6.8 and 6.1.1.4'
O O 0.0106 0.0060 'International Tables Vol C Tables 4.2.6.8 and 6.1.1.4'
F F 0.0171 0.0103 'International Tables Vol C Tables 4.2.6.8 and 6.1.1.4'
Br Br -0.2901 2.4595 'International Tables Vol C Tables 4.2.6.8 and 6.1.1.4'

loop_
_geom_angle_atom_site_label_1
_geom_angle_atom_site_label_2
_geom_angle_atom_site_label_3
_geom_angle
_geom_angle_site_symmetry_1
_geom_angle_site_symmetry_3
_geom_angle_publ_flag
C4 N1 C7 112.2(5) . . ?
C4 N1 C5 108.8(5) . . ?
C7 N1 C5 107.6(6) . . ?
C4 N1 C1 108.4(6) . . ?
C7 N1 C1 111.3(5) . . ?
C5 N1 C1 108.4(5) . . ?
C6 N2 C3 108.5(5) . . ?
C6 N2 C2 108.4(5) . . ?
C3 N2 C2 107.5(5) . . ?
N1 C1 C2 108.9(5) . . ?
N1 C1 H1A 109.9 . . ?
C2 C1 H1A 109.9 . . ?
N1 C1 H1B 109.9 . . ?
C2 C1 H1B 109.9 . . ?
H1A C1 H1B 108.3 . . ?
N2 C2 C1 112.0(5) . . ?
N2 C2 H2A 109.2 . . ?
C1 C2 H2A 109.2 . . ?
N2 C2 H2B 109.2 . . ?
C1 C2 H2B 109.2 . . ?
H2A C2 H2B 107.9 . . ?
N2 C3 C4 111.9(5) . . ?
N2 C3 H3A 109.2 . . ?
C4 C3 H3A 109.2 . . ?
N2 C3 H3B 109.2 . . ?
C4 C3 H3B 109.2 . . ?
H3A C3 H3B 107.9 . . ?
N1 C4 C3 109.3(5) . . ?
N1 C4 H4A 109.8 . . ?
C3 C4 H4A 109.8 . . ?
N1 C4 H4B 109.8 . . ?
C3 C4 H4B 109.8 . . ?
H4A C4 H4B 108.3 . . ?
N1 C5 C6 109.7(7) . . ?
N1 C5 H5A 109.7 . . ?
C6 C5 H5A 109.7 . . ?
N1 C5 H5B 109.7 . . ?
C6 C5 H5B 109.7 . . ?
H5A C5 H5B 108.2 . . ?
N2 C6 C5 111.7(7) . . ?
N2 C6 H6A 109.3 . . ?
C5 C6 H6A 109.3 . . ?
N2 C6 H6B 109.3 . . ?
C5 C6 H6B 109.3 . . ?
H6A C6 H6B 107.9 . . ?
N1 C7 C8 116.6(7) . . ?
N1 C7 H7A 108.1 . . ?
C8 C7 H7A 108.1 . . ?
N1 C7 H7B 108.1 . . ?
C8 C7 H7B 108.1 . . ?
H7A C7 H7B 107.3 . . ?
C13 C8 C9 120.1(8) . . ?
C13 C8 C7 119.5(5) . . ?
C9 C8 C7 120.3(5) . . ?
C10 C9 C8 118.4(6) . . ?
C10 C9 H9 120.8 . . ?
C8 C9 H9 120.8 . . ?
F10 C10 C11 118.2(5) . . ?
F10 C10 C9 119.2(5) . . ?
C11 C10 C9 122.6(5) . . ?
C12 C11 C10 116.8(6) . . ?
C12 C11 H11 121.6 . . ?
C10 C11 H11 121.6 . . ?
F12 C12 C11 118.1(5) . . ?
F12 C12 C13 119.0(4) . . ?
C11 C12 C13 122.9(5) . . ?
C12 C13 C8 119.0(5) . . ?
C12 C13 H13 120.5 . . ?
C8 C13 H13 120.5 . . ?
C4A N1A C5A 110.2(6) . . ?
C4A N1A C1A 108.9(5) . . ?
C5A N1A C1A 108.4(5) . . ?
C4A N1A C7A 111.4(5) . . ?
C5A N1A C7A 111.4(5) . . ?
C1A N1A C7A 106.3(6) . . ?
C3A N2A C6A 109.5(6) . . ?
C3A N2A C2A 108.8(5) . . ?
C6A N2A C2A 108.9(5) . . ?
N1A C1A C2A 108.2(7) . . ?
N1A C1A H1A1 110.1 . . ?
C2A C1A H1A1 110.1 . . ?
N1A C1A H1A2 110.1 . . ?
C2A C1A H1A2 110.1 . . ?
H1A1 C1A H1A2 108.4 . . ?
N2A C2A C1A 111.1(7) . . ?
N2A C2A H2A1 109.4 . . ?
C1A C2A H2A1 109.4 . . ?
N2A C2A H2A2 109.4 . . ?
C1A C2A H2A2 109.4 . . ?
H2A1 C2A H2A2 108.0 . . ?
N2A C3A C4A 111.9(5) . . ?
N2A C3A H3A1 109.2 . . ?
C4A C3A H3A1 109.2 . . ?
N2A C3A H3A2 109.2 . . ?
C4A C3A H3A2 109.2 . . ?
H3A1 C3A H3A2 107.9 . . ?
N1A C4A C3A 107.5(5) . . ?
N1A C4A H4A1 110.2 . . ?
C3A C4A H4A1 110.2 . . ?
N1A C4A H4A2 110.2 . . ?
C3A C4A H4A2 110.2 . . ?
H4A1 C4A H4A2 108.5 . . ?
N1A C5A C6A 108.2(5) . . ?
N1A C5A H5A1 110.1 . . ?
C6A C5A H5A1 110.1 . . ?
N1A C5A H5A2 110.1 . . ?
C6A C5A H5A2 110.1 . . ?
H5A1 C5A H5A2 108.4 . . ?
N2A C6A C5A 111.7(5) . . ?
N2A C6A H6A1 109.3 . . ?
C5A C6A H6A1 109.3 . . ?
N2A C6A H6A2 109.3 . . ?
C5A C6A H6A2 109.3 . . ?
H6A1 C6A H6A2 107.9 . . ?
C8A C7A N1A 113.6(7) . . ?
C8A C7A H7A1 108.8 . . ?
N1A C7A H7A1 108.8 . . ?
C8A C7A H7A2 108.8 . . ?
N1A C7A H7A2 108.8 . . ?
H7A1 C7A H7A2 107.7 . . ?
C13A C8A C9A 119.9(7) . . ?
C13A C8A C7A 120.9(5) . . ?
C9A C8A C7A 118.9(6) . . ?
C10A C9A C8A 118.0(6) . . ?
C10A C9A H9A 121.0 . . ?
C8A C9A H9A 121.0 . . ?
F10A C10A C9A 118.6(4) . . ?
F10A C10A C11A 117.2(5) . . ?
C9A C10A C11A 124.2(5) . . ?
C12A C11A C10A 115.5(6) . . ?
C12A C11A H11A 122.2 . . ?
C10A C11A H11A 122.2 . . ?
F12A C12A C13A 119.0(5) . . ?
F12A C12A C11A 116.9(5) . . ?
C13A C12A C11A 124.1(5) . . ?
C12A C13A C8A 118.3(5) . . ?
C12A C13A H13A 120.9 . . ?
C8A C13A H13A 120.9 . . ?
H1O O1 H1P 116(7) . . ?
H2O O2 H2P 105(7) . . ?

loop_
_geom_bond_atom_site_label_1
_geom_bond_atom_site_label_2
_geom_bond_distance
_geom_bond_site_symmetry_2
_geom_bond_publ_flag
F10 C10 1.346(6) . ?
F12 C12 1.353(6) . ?
N1 C4 1.500(8) . ?
N1 C7 1.503(14) . ?
N1 C5 1.504(11) . ?
N1 C1 1.513(7) . ?
N2 C6 1.471(10) . ?
N2 C3 1.478(7) . ?
N2 C2 1.487(7) . ?
C1 C2 1.520(9) . ?
C1 H1A 0.9900 . ?
C1 H1B 0.9900 . ?
C2 H2A 0.9900 . ?
C2 H2B 0.9900 . ?
C3 C4 1.522(9) . ?
C3 H3A 0.9900 . ?
C3 H3B 0.9900 . ?
C4 H4A 0.9900 . ?
C4 H4B 0.9900 . ?
C5 C6 1.518(12) . ?
C5 H5A 0.9900 . ?
C5 H5B 0.9900 . ?
C6 H6A 0.9900 . ?
C6 H6B 0.9900 . ?
C7 C8 1.520(14) . ?
C7 H7A 0.9900 . ?
C7 H7B 0.9900 . ?
C8 C13 1.382(8) . ?
C8 C9 1.390(8) . ?
C9 C10 1.388(8) . ?
C9 H9 0.9500 . ?
C10 C11 1.379(8) . ?
C11 C12 1.372(7) . ?
C11 H11 0.9500 . ?
C12 C13 1.377(8) . ?
C13 H13 0.9500 . ?
N1A C4A 1.505(7) . ?
N1A C5A 1.511(7) . ?
N1A C1A 1.521(11) . ?
N1A C7A 1.536(13) . ?
N2A C3A 1.459(7) . ?
N2A C6A 1.461(7) . ?
N2A C2A 1.468(11) . ?
F10A C10A 1.354(5) . ?
F12A C12A 1.350(6) . ?
C1A C2A 1.558(11) . ?
C1A H1A1 0.9900 . ?
C1A H1A2 0.9900 . ?
C2A H2A1 0.9900 . ?
C2A H2A2 0.9900 . ?
C3A C4A 1.563(9) . ?
C3A H3A1 0.9900 . ?
C3A H3A2 0.9900 . ?
C4A H4A1 0.9900 . ?
C4A H4A2 0.9900 . ?
C5A C6A 1.550(9) . ?
C5A H5A1 0.9900 . ?
C5A H5A2 0.9900 . ?
C6A H6A1 0.9900 . ?
C6A H6A2 0.9900 . ?
C7A C8A 1.496(14) . ?
C7A H7A1 0.9900 . ?
C7A H7A2 0.9900 . ?
C8A C13A 1.401(8) . ?
C8A C9A 1.403(8) . ?
C9A C10A 1.367(8) . ?
C9A H9A 0.9500 . ?
C10A C11A 1.385(8) . ?
C11A C12A 1.377(8) . ?
C11A H11A 0.9500 . ?
C12A C13A 1.368(8) . ?
C13A H13A 0.9500 . ?
O1 H1O 0.82(2) . ?
O1 H1P 0.83(2) . ?
O2 H2O 0.84(2) . ?
O2 H2P 0.83(2) . ?

loop_
_geom_hbond_atom_site_label_D
_geom_hbond_atom_site_label_H
_geom_hbond_atom_site_label_A
_geom_hbond_distance_DH
_geom_hbond_distance_HA
_geom_hbond_distance_DA
_geom_hbond_angle_DHA
_geom_hbond_site_symmetry_A
O1 H1O Br1 0.82(2) 2.61(4) 3.350(4) 150(7) .
O1 H1P N2 0.83(2) 2.11(3) 2.908(7) 160(6) .
O2 H2O N2A 0.84(2) 2.23(5) 2.894(8) 137(6) .
O2 H2O F10 0.84(2) 2.50(5) 3.159(5) 136(5) 3_676
O2 H2P Br2 0.83(2) 2.61(5) 3.362(5) 151(8) .

loop_
_geom_torsion_atom_site_label_1
_geom_torsion_atom_site_label_2
_geom_torsion_atom_site_label_3
_geom_torsion_atom_site_label_4
_geom_torsion
_geom_torsion_site_symmetry_1
_geom_torsion_site_symmetry_2
_geom_torsion_site_symmetry_3
_geom_torsion_site_symmetry_4
_geom_torsion_publ_flag
C4 N1 C1 C2 -58.8(8) . . . . ?
C7 N1 C1 C2 177.4(6) . . . . ?
C5 N1 C1 C2 59.2(7) . . . . ?
C6 N2 C2 C1 -57.9(7) . . . . ?
C3 N2 C2 C1 59.2(7) . . . . ?
N1 C1 C2 N2 -0.9(7) . . . . ?
C6 N2 C3 C4 58.7(7) . . . . ?
C2 N2 C3 C4 -58.3(7) . . . . ?
C7 N1 C4 C3 -177.0(6) . . . . ?
C5 N1 C4 C3 -58.0(7) . . . . ?
C1 N1 C4 C3 59.7(8) . . . . ?
N2 C3 C4 N1 -0.6(7) . . . . ?
C4 N1 C5 C6 58.7(6) . . . . ?
C7 N1 C5 C6 -179.4(4) . . . . ?
C1 N1 C5 C6 -59.0(6) . . . . ?
C3 N2 C6 C5 -58.1(6) . . . . ?
C2 N2 C6 C5 58.4(6) . . . . ?
N1 C5 C6 N2 -0.3(6) . . . . ?
C4 N1 C7 C8 -55.2(6) . . . . ?
C5 N1 C7 C8 -174.9(4) . . . . ?
C1 N1 C7 C8 66.5(6) . . . . ?
N1 C7 C8 C13 95.4(8) . . . . ?
N1 C7 C8 C9 -85.5(7) . . . . ?
C13 C8 C9 C10 0.9(10) . . . . ?
C7 C8 C9 C10 -178.3(7) . . . . ?
C8 C9 C10 F10 -179.6(6) . . . . ?
C8 C9 C10 C11 1.6(9) . . . . ?
F10 C10 C11 C12 178.4(5) . . . . ?
C9 C10 C11 C12 -2.8(8) . . . . ?
C10 C11 C12 F12 -179.0(5) . . . . ?
C10 C11 C12 C13 1.5(8) . . . . ?
F12 C12 C13 C8 -178.6(6) . . . . ?
C11 C12 C13 C8 0.9(9) . . . . ?
C9 C8 C13 C12 -2.1(10) . . . . ?
C7 C8 C13 C12 177.0(7) . . . . ?
C4A N1A C1A C2A -58.0(6) . . . . ?
C5A N1A C1A C2A 61.9(6) . . . . ?
C7A N1A C1A C2A -178.2(3) . . . . ?
C3A N2A C2A C1A 61.8(6) . . . . ?
C6A N2A C2A C1A -57.5(6) . . . . ?
N1A C1A C2A N2A -3.8(5) . . . . ?
C6A N2A C3A C4A 61.2(8) . . . . ?
C2A N2A C3A C4A -57.7(7) . . . . ?
C5A N1A C4A C3A -56.8(8) . . . . ?
C1A N1A C4A C3A 62.0(7) . . . . ?
C7A N1A C4A C3A 178.9(6) . . . . ?
N2A C3A C4A N1A -3.8(7) . . . . ?
C4A N1A C5A C6A 61.1(8) . . . . ?
C1A N1A C5A C6A -58.0(7) . . . . ?
C7A N1A C5A C6A -174.6(6) . . . . ?
C3A N2A C6A C5A -56.9(8) . . . . ?
C2A N2A C6A C5A 61.9(7) . . . . ?
N1A C5A C6A N2A -3.2(7) . . . . ?
C4A N1A C7A C8A 59.0(6) . . . . ?
C5A N1A C7A C8A -64.6(6) . . . . ?
C1A N1A C7A C8A 177.5(4) . . . . ?
N1A C7A C8A C13A 85.7(8) . . . . ?
N1A C7A C8A C9A -100.6(7) . . . . ?
C13A C8A C9A C10A -0.7(11) . . . . ?
C7A C8A C9A C10A -174.5(7) . . . . ?
C8A C9A C10A F10A 179.9(6) . . . . ?
C8A C9A C10A C11A 1.3(9) . . . . ?
F10A C10A C11A C12A 180.0(4) . . . . ?
C9A C10A C11A C12A -1.4(8) . . . . ?
C10A C11A C12A F12A -178.0(5) . . . . ?
C10A C11A C12A C13A 0.9(8) . . . . ?
F12A C12A C13A C8A 178.5(6) . . . . ?
C11A C12A C13A C8A -0.5(9) . . . . ?
C9A C8A C13A C12A 0.3(11) . . . . ?
C7A C8A C13A C12A 174.0(7) . . . . ?
